data_2219970
loop_
_publ_author_name
'Munro, Natasha H.'
'Hanton, Lyall R.'

_publ_section_title
;
 A redetermination at low temperature of the structure of
 triethylammonium bromide
;
_journal_coeditor_code PV2113
_journal_issue 11
_journal_name_full 'Acta Crystallographica Section E'
_journal_page_first o2236
_journal_paper_doi 10.1107/S1600536808034843
_journal_volume 64
_journal_year 2008
_chemical_formula_iupac 'C6 H16 N +, Br -'
_chemical_formula_moiety 'C6 H16 N +, Br -'
_chemical_formula_sum 'C6 H16 Br N'
_chemical_formula_weight 182.10
_chemical_name_systematic
;
Triethylammonium bromide
;
_space_group_IT_number 159
_symmetry_cell_setting trigonal
_symmetry_space_group_name_Hall 'P 3 -2c'
_symmetry_space_group_name_H-M 'P 3 1 c'
_atom_sites_solution_hydrogens geom
_atom_sites_solution_primary direct
_atom_sites_solution_secondary difmap
_cell_angle_alpha 90.00
_cell_angle_beta 90.00
_cell_angle_gamma 120.00
_cell_formula_units_Z 2
_cell_length_a 8.3589(2)
_cell_length_b 8.3589
_cell_length_c 7.3125(2)
_cell_measurement_reflns_used 7729
_cell_measurement_temperature 90(2)
_cell_measurement_theta_max 27.50
_cell_measurement_theta_min 2.81
_cell_volume 442.481(16)
_computing_cell_refinement 'APEX2 (Bruker, 2006) and SAINT (Bruker, 2006)'
_computing_data_collection 'APEX2 (Bruker, 2006)'
_computing_data_reduction 'SAINT (Bruker, 2006)'
_computing_molecular_graphics 'SHELXTL (Sheldrick, 2008)'
_computing_publication_material 'SHELXTL (Sheldrick, 2008)'
_computing_structure_refinement 'SHELXL97 (Sheldrick, 2008)'
_computing_structure_solution 'SIR97 (Altomare <i>et al.</i>,  1993)'
_diffrn_ambient_temperature 90(2)
_diffrn_measured_fraction_theta_full 0.996
_diffrn_measured_fraction_theta_max 0.996
_diffrn_measurement_device_type 'Bruker APEXII CCD area-detector'
_diffrn_measurement_method '\f and \w'
_diffrn_radiation_monochromator graphite
_diffrn_radiation_source 'fine-focus sealed tube'
_diffrn_radiation_type MoK\a
_diffrn_radiation_wavelength 0.71073
_diffrn_reflns_av_R_equivalents 0.0258
_diffrn_reflns_av_sigmaI/netI 0.0112
_diffrn_reflns_limit_h_max 10
_diffrn_reflns_limit_h_min -10
_diffrn_reflns_limit_k_max 10
_diffrn_reflns_limit_k_min -10
_diffrn_reflns_limit_l_max 8
_diffrn_reflns_limit_l_min -8
_diffrn_reflns_number 8583
_diffrn_reflns_theta_full 25.46
_diffrn_reflns_theta_max 25.46
_diffrn_reflns_theta_min 3.96
_diffrn_standards_number 0
_exptl_absorpt_coefficient_mu 4.564
_exptl_absorpt_correction_T_max 0.6325
_exptl_absorpt_correction_T_min 0.4503
_exptl_absorpt_correction_type multi-scan
_exptl_absorpt_process_details '(SADABS; Bruker, 2004)'
_exptl_crystal_colour colourless
_exptl_crystal_density_diffrn 1.367
_exptl_crystal_density_method 'not measured'
_exptl_crystal_description rod
_exptl_crystal_F_000 188
_exptl_crystal_size_max 0.27
_exptl_crystal_size_mid 0.11
_exptl_crystal_size_min 0.10
_refine_diff_density_max 0.393
_refine_diff_density_min -0.387
_refine_ls_abs_structure_details 'Flack (1983), 273 Friedel pairs'
_refine_ls_abs_structure_Flack 0.32(3)
_refine_ls_extinction_method none
_refine_ls_goodness_of_fit_ref 1.241
_refine_ls_hydrogen_treatment constr
_refine_ls_matrix_type full
_refine_ls_number_parameters 23
_refine_ls_number_reflns 555
_refine_ls_number_restraints 1
_refine_ls_restrained_S_all 1.240
_refine_ls_R_factor_all 0.0200
_refine_ls_R_factor_gt 0.0199
_refine_ls_shift/su_max_lt 0.001
_refine_ls_shift/su_mean 0.000
_refine_ls_structure_factor_coef Fsqd
_refine_ls_weighting_details 'calc w=1/[\s^2^(Fo^2^)+(0.0371P)^2^+0.4873P] where P=(Fo^2^+2Fc^2^)/3'
_refine_ls_weighting_scheme calc
_refine_ls_wR_factor_gt 0.0575
_refine_ls_wR_factor_ref 0.0575
_reflns_number_gt 550
_reflns_number_total 555
_reflns_threshold_expression I>2\s(I)
_cod_data_source_file pv2113.cif
_cod_data_source_block I
_cod_depositor_comments
;
The following automatic conversions were performed:
'_symmetry_cell_setting' value 'Trigonal' changed to 'trigonal' according
to '/home/saulius/struct/CIF-dictionaries/cif_core.dic' dictionary named
'cif_core.dic' version 2.4.1 from 2010-06-29.

Automatic conversion script
Id: cif_fix_enum 1527 2010-12-29 10:47:43Z saulius 

The following automatic conversions were performed:

'_symmetry_cell_setting' value 'Trigonal' changed to 'trigonal'
according to /home/saulius/struct/CIF-dictionaries/cif_core.dic
dictionary named 'cif_core.dic' version 2.4.1 from 2010-06-29.

Automatic conversion script
Id: cif_fix_values 1715 2011-07-08 13:25:40Z adriana 
;
_cod_original_cell_volume 442.480(10)
_cod_database_code 2219970
_cod_database_fobs_code 2219970

loop_
_symmetry_equiv_pos_as_xyz
'x, y, z'
'-y, x-y, z'
'-x+y, -x, z'
'y, x, z+1/2'
'-x, -x+y, z+1/2'
'x-y, -y, z+1/2'

loop_
_atom_site_type_symbol
_atom_site_label
_atom_site_fract_x
_atom_site_fract_y
_atom_site_fract_z
_atom_site_U_iso_or_equiv
_atom_site_adp_type
_atom_site_calc_flag
_atom_site_refinement_flags
_atom_site_occupancy
C C1 0.1624(6) 0.8395(6) 0.4111(5) 0.0323(9) Uani d . 1
H H1A 0.1536 0.8181 0.2815 0.048 Uiso calc R 1
H H1B 0.2690 0.9571 0.4373 0.048 Uiso calc R 1
H H1C 0.0533 0.8389 0.4534 0.048 Uiso calc R 1
N N1 0.3333 0.6667 0.4505(6) 0.0168(12) Uani d S 1
H H1 0.3333 0.6667 0.3260 0.020 Uiso calc SR 1
C C2 0.1789(5) 0.6982(5) 0.5011(5) 0.0232(7) Uani d . 1
H H2A 0.0644 0.5830 0.4820 0.028 Uiso calc R 1
H H2B 0.1884 0.7240 0.6312 0.028 Uiso calc R 1
Br Br1 0.6667 0.3333 0.5017 0.01786(16) Uani d S 1

loop_
_atom_site_aniso_label
_atom_site_aniso_U_11
_atom_site_aniso_U_22
_atom_site_aniso_U_33
_atom_site_aniso_U_12
_atom_site_aniso_U_13
_atom_site_aniso_U_23
C1 0.034(2) 0.038(2) 0.035(2) 0.026(2) -0.0004(16) -0.0026(17)
N1 0.0162(14) 0.0162(14) 0.018(3) 0.0081(7) 0.000 0.000
C2 0.0168(15) 0.0228(14) 0.0293(17) 0.0095(12) 0.0004(14) 0.0001(16)
Br1 0.01867(19) 0.01867(19) 0.0162(2) 0.00933(9) 0.000 0.000

loop_
_atom_type_symbol
_atom_type_description
_atom_type_scat_dispersion_real
_atom_type_scat_dispersion_imag
_atom_type_scat_source
C C 0.0033 0.0016 'International Tables Vol C Tables 4.2.6.8 and 6.1.1.4'
H H 0.0000 0.0000 'International Tables Vol C Tables 4.2.6.8 and 6.1.1.4'
N N 0.0061 0.0033 'International Tables Vol C Tables 4.2.6.8 and 6.1.1.4'
Br Br -0.2901 2.4595 'International Tables Vol C Tables 4.2.6.8 and 6.1.1.4'

loop_
_geom_angle_atom_site_label_1
_geom_angle_atom_site_label_2
_geom_angle_atom_site_label_3
_geom_angle_site_symmetry_1
_geom_angle_site_symmetry_3
_geom_angle
C2 C1 H1A . . 109.5
C2 C1 H1B . . 109.5
H1A C1 H1B . . 109.5
C2 C1 H1C . . 109.5
H1A C1 H1C . . 109.5
H1B C1 H1C . . 109.5
C2 N1 C2 . 3_565 114.03(18)
C2 N1 C2 . 2_665 114.03(18)
C2 N1 C2 3_565 2_665 114.03(18)
C2 N1 H1 . . 104.4
C2 N1 H1 3_565 . 104.4
C2 N1 H1 2_665 . 104.4
C1 C2 N1 . . 119.1(3)
C1 C2 H2A . . 107.5
N1 C2 H2A . . 107.5
C1 C2 H2B . . 107.5
N1 C2 H2B . . 107.5
H2A C2 H2B . . 107.0

loop_
_geom_bond_atom_site_label_1
_geom_bond_atom_site_label_2
_geom_bond_site_symmetry_2
_geom_bond_distance
C1 C2 . 1.418(5)
C1 H1A . 0.9600
C1 H1B . 0.9600
C1 H1C . 0.9600
N1 C2 . 1.488(4)
N1 C2 3_565 1.488(4)
N1 C2 2_665 1.488(4)
N1 H1 . 0.9100
C2 H2A . 0.9700
C2 H2B . 0.9700
